data_1561747
loop_
_publ_author_name
'Bykova, E.'
'Gou, H.'
'Bykov, M.'
'Hanfland, M.'
'Dubrovinsky, L.'
'Dubrovinskaia, N.'

_publ_section_title
;
 Crystal structures and compressibility of novel iron borides Fe2B7 and Fe
 B50 synthesized at high pressure and high temperature
;
_journal_name_full 'Journal of Solid State Chemistry'
_journal_page_first 102
_journal_page_last 109
_journal_paper_doi 10.1016/j.jssc.2015.06.040
_journal_volume 230
_journal_year 2015
_chemical_absolute_configuration .
_chemical_formula_moiety 'B50 Fe1.324'
_chemical_formula_sum 'B50 Fe1.324'
_chemical_formula_weight 614.4
_chemical_name_common 'Iron Boron (1.324/50)'
_chemical_name_systematic 'Iron Boron (1.324/50)'
_space_group_IT_number 134
_space_group_name_Hall '-P 4ac 2bc'
_space_group_name_H-M_alt 'P 42/n n m :2'
_symmetry_cell_setting tetragonal
_symmetry_Int_Tables_number 134
_symmetry_space_group_name_Hall '-P 4ac 2bc'
_symmetry_space_group_name_H-M 'P 42/n n m :2'
_cell_angle_alpha 90
_cell_angle_beta 90
_cell_angle_gamma 90
_cell_formula_units_Z 1
_cell_length_a 8.8590(3)
_cell_length_b 8.8590(3)
_cell_length_c 5.0042(2)
_cell_measurement_reflns_used 390
_cell_measurement_temperature 293
_cell_measurement_theta_max 19.0390
_cell_measurement_theta_min 2.6830
_cell_volume 392.74(2)
_computing_cell_refinement
;
CrysAlisPro, Agilent Technologies,
Version 1.171.37.35 (release 13-08-2014 CrysAlis171 .NET)
(compiled Aug 13 2014,18:06:01)
;
_computing_data_collection
;
CrysAlisPro, Agilent Technologies,
Version 1.171.37.35 (release 13-08-2014 CrysAlis171 .NET)
(compiled Aug 13 2014,18:06:01)
;
_computing_data_reduction
;
CrysAlisPro, Agilent Technologies,
Version 1.171.37.35 (release 13-08-2014 CrysAlis171 .NET)
(compiled Aug 13 2014,18:06:01)
;
_computing_structure_refinement 'Jana2006 (Petricek, 2014)'
_computing_structure_solution 'SHELXS-2013 (Sheldrick, 2013)'
_diffrn_ambient_pressure 6600000
_diffrn_ambient_temperature 293
_diffrn_detector 'MAR555 flatpanel detector'
_diffrn_measured_fraction_theta_full 0.93
_diffrn_measured_fraction_theta_max 0.68
_diffrn_measurement_device
;
customized omega-circle diffractometer
;
_diffrn_measurement_device_type 'ESRF, beamline ID09A diffractometer'
_diffrn_measurement_method '\w scans'
_diffrn_radiation_monochromator synchrotron
_diffrn_radiation_probe x-ray
_diffrn_radiation_source synchrotron
_diffrn_radiation_type synchrotron
_diffrn_radiation_wavelength 0.41441
_diffrn_reflns_av_R_equivalents 0.0297
_diffrn_reflns_av_unetI/netI 0.03
_diffrn_reflns_limit_h_max 12
_diffrn_reflns_limit_h_min -12
_diffrn_reflns_limit_k_max 9
_diffrn_reflns_limit_k_min -6
_diffrn_reflns_limit_l_max 7
_diffrn_reflns_limit_l_min -6
_diffrn_reflns_number 946
_diffrn_reflns_theta_full 14.6
_diffrn_reflns_theta_max 19.41
_diffrn_reflns_theta_min 1.9
_diffrn_source synchrotron
_exptl_absorpt_coefficient_mu 0.293
_exptl_absorpt_correction_T_max 1.00000
_exptl_absorpt_correction_T_min 0.20635
_exptl_absorpt_correction_type multi-scan
_exptl_absorpt_process_details
;
CrysAlisPro, Agilent Technologies,
Version 1.171.37.35 (release 13-08-2014 CrysAlis171 .NET)
(compiled Aug 13 2014,18:06:01)
Empirical absorption correction using spherical harmonics,
 implemented in SCALE3 ABSPACK scaling algorithm.
;
_exptl_crystal_colour black
_exptl_crystal_density_diffrn 2.5971
_exptl_crystal_description plate
_exptl_crystal_F_000 284
_exptl_crystal_size_max 0.020
_exptl_crystal_size_mid 0.010
_exptl_crystal_size_min 0.005
_refine_diff_density_max 0.46
_refine_diff_density_min -0.51
_refine_ls_extinction_method none
_refine_ls_goodness_of_fit_gt 2.31
_refine_ls_goodness_of_fit_ref 2.24
_refine_ls_number_constraints 0
_refine_ls_number_parameters 35
_refine_ls_number_reflns 313
_refine_ls_number_restraints 0
_refine_ls_R_factor_all 0.0425
_refine_ls_R_factor_gt 0.0394
_refine_ls_shift/su_max 0.0004
_refine_ls_shift/su_mean 0.0001
_refine_ls_structure_factor_coef Fsqd
_refine_ls_weighting_details w=1/(\s^2^(I)+0.0004I^2^)
_refine_ls_weighting_scheme sigma
_refine_ls_wR_factor_gt 0.0970
_refine_ls_wR_factor_ref 0.0991
_reflns_number_gt 285
_reflns_number_total 313
_reflns_threshold_expression I>2\s(I)
_cod_data_source_file fe1.32B50_06.6GPa.cif
_cod_data_source_block Fe1.3B50_6.6GPa
_cod_depositor_comments
;
The following automatic conversions were performed:

data item '_diffrn_radiation_probe' value 'X-ray' was changed to
'x-ray' in accordance with the built-in table derived from the CIF
Core dictionary named 'cif_core.dic' version 2.4.5 last updated on
2014-11-21.

Automatic conversion script
Id: cif_fix_values 8369 2020-08-20 11:38:08Z andrius 
;
_cod_original_sg_symbol_H-M 'P 42/n n m'
_cod_database_code 1561747

loop_
_symmetry_equiv_pos_site_id
_symmetry_equiv_pos_as_xyz
1 x,y,z
2 -x+1/2,-y+1/2,z
3 -y+1/2,x,z+1/2
4 y,-x+1/2,z+1/2
5 -x+1/2,y,-z+1/2
6 x,-y+1/2,-z+1/2
7 y,x,-z
8 -y+1/2,-x+1/2,-z
9 -x,-y,-z
10 x+1/2,y+1/2,-z
11 y+1/2,-x,-z+1/2
12 -y,x+1/2,-z+1/2
13 x+1/2,-y,z+1/2
14 -x,y+1/2,z+1/2
15 -y,-x,z
16 y+1/2,x+1/2,z

loop_
_atom_site_label
_atom_site_type_symbol
_atom_site_fract_x
_atom_site_fract_y
_atom_site_fract_z
_atom_site_adp_type
_atom_site_U_iso_or_equiv
_atom_site_site_symmetry_multiplicity
_atom_site_occupancy
_atom_site_calc_flag
_atom_site_refinement_flags
_atom_site_disorder_assembly
_atom_site_disorder_group
Fe1 Fe -0.25 0.25 0.25 Uani 0.0109(3) 2 0.6621 d . . .
B4 B -0.0740(2) -0.1570(2) 0.1481(3) Uani 0.0070(5) 16 1 d . . .
B5 B -0.16736(19) 0.0205(2) 0.1626(3) Uani 0.0042(5) 16 1 d . . .
B2 B 0.1228(2) -0.1228(2) 0.1387(4) Uani 0.0040(5) 8 1 d . . .
B3 B 0.00343(19) -0.00343(19) 0.3356(4) Uani 0.0032(5) 8 1 d . . .
B1 B 0.25 -0.25 0.25 Uani 0.0049(9) 2 1 d . . .

loop_
_atom_site_aniso_label
_atom_site_aniso_type_symbol
_atom_site_aniso_U_11
_atom_site_aniso_U_22
_atom_site_aniso_U_33
_atom_site_aniso_U_12
_atom_site_aniso_U_13
_atom_site_aniso_U_23
Fe1 Fe 0.0027(4) 0.0027(4) 0.0274(6) 0 0 0
B4 B 0.0041(9) 0.0090(9) 0.0079(7) -0.0002(9) 0.0010(5) -0.0044(5)
B5 B 0.0037(9) 0.0053(9) 0.0038(7) -0.0012(8) 0.0006(5) -0.0003(5)
B2 B 0.0035(8) 0.0035(8) 0.0050(9) -0.0008(11) 0.0003(5) -0.0003(5)
B3 B 0.0039(8) 0.0039(8) 0.0019(8) -0.0003(11) 0.0000(4) 0.0000(4)
B1 B 0.0043(16) 0.0043(16) 0.0061(18) 0 0 0

loop_
_atom_type_symbol
_atom_type_scat_dispersion_real
_atom_type_scat_dispersion_imag
_atom_type_scat_source
B -0.0003 0.0002 'International Tables Vol C tables 4.2.6.8 and 6.1.1.1'
Fe 0.1991 0.3104 'International Tables Vol C tables 4.2.6.8 and 6.1.1.1'

loop_
_geom_angle_atom_site_label_1
_geom_angle_atom_site_label_2
_geom_angle_atom_site_label_3
_geom_angle_site_symmetry_1
_geom_angle_site_symmetry_2
_geom_angle_site_symmetry_3
_geom_angle
B5 Fe1 B5 . . 2_455 157.12(6)
B5 Fe1 B5 . . 5_455 45.52(6)
B5 Fe1 B5 . . 6_555 141.20(6)
B5 Fe1 B5 . . 11_455 92.25(6)
B5 Fe1 B5 . . 12_555 92.25(6)
B5 Fe1 B5 . . 15_555 49.32(6)
B5 Fe1 B5 . . 16_455 124.97(6)
B5 Fe1 B2 . . 3_455 83.63(6)
B5 Fe1 B2 . . 4_555 114.70(6)
B5 Fe1 B2 . . 7_555 44.31(6)
B5 Fe1 B2 . . 8_455 114.12(6)
B5 Fe1 B1 . . 3_454 78.56(4)
B5 Fe1 B1 . . 3_455 101.44(4)
B5 Fe1 B5 2_455 . 5_455 141.20(6)
B5 Fe1 B5 2_455 . 6_555 45.52(6)
B5 Fe1 B5 2_455 . 11_455 92.25(6)
B5 Fe1 B5 2_455 . 12_555 92.25(6)
B5 Fe1 B5 2_455 . 15_555 124.97(6)
B5 Fe1 B5 2_455 . 16_455 49.32(6)
B5 Fe1 B2 2_455 . 3_455 114.70(6)
B5 Fe1 B2 2_455 . 4_555 83.63(6)
B5 Fe1 B2 2_455 . 7_555 114.12(6)
B5 Fe1 B2 2_455 . 8_455 44.31(6)
B5 Fe1 B1 2_455 . 3_454 78.56(4)
B5 Fe1 B1 2_455 . 3_455 101.44(4)
B5 Fe1 B5 5_455 . 6_555 157.12(6)
B5 Fe1 B5 5_455 . 11_455 49.32(6)
B5 Fe1 B5 5_455 . 12_555 124.97(6)
B5 Fe1 B5 5_455 . 15_555 92.25(6)
B5 Fe1 B5 5_455 . 16_455 92.25(6)
B5 Fe1 B2 5_455 . 3_455 44.31(6)
B5 Fe1 B2 5_455 . 4_555 114.12(6)
B5 Fe1 B2 5_455 . 7_555 83.63(6)
B5 Fe1 B2 5_455 . 8_455 114.70(6)
B5 Fe1 B1 5_455 . 3_454 101.44(4)
B5 Fe1 B1 5_455 . 3_455 78.56(4)
B5 Fe1 B5 6_555 . 11_455 124.97(6)
B5 Fe1 B5 6_555 . 12_555 49.32(6)
B5 Fe1 B5 6_555 . 15_555 92.25(6)
B5 Fe1 B5 6_555 . 16_455 92.25(6)
B5 Fe1 B2 6_555 . 3_455 114.12(6)
B5 Fe1 B2 6_555 . 4_555 44.31(6)
B5 Fe1 B2 6_555 . 7_555 114.70(6)
B5 Fe1 B2 6_555 . 8_455 83.63(6)
B5 Fe1 B1 6_555 . 3_454 101.44(4)
B5 Fe1 B1 6_555 . 3_455 78.56(4)
B5 Fe1 B5 11_455 . 12_555 157.12(6)
B5 Fe1 B5 11_455 . 15_555 141.20(6)
B5 Fe1 B5 11_455 . 16_455 45.52(6)
B5 Fe1 B2 11_455 . 3_455 44.31(6)
B5 Fe1 B2 11_455 . 4_555 114.12(6)
B5 Fe1 B2 11_455 . 7_555 114.70(6)
B5 Fe1 B2 11_455 . 8_455 83.63(6)
B5 Fe1 B1 11_455 . 3_454 101.44(4)
B5 Fe1 B1 11_455 . 3_455 78.56(4)
B5 Fe1 B5 12_555 . 15_555 45.52(6)
B5 Fe1 B5 12_555 . 16_455 141.20(6)
B5 Fe1 B2 12_555 . 3_455 114.12(6)
B5 Fe1 B2 12_555 . 4_555 44.31(6)
B5 Fe1 B2 12_555 . 7_555 83.63(6)
B5 Fe1 B2 12_555 . 8_455 114.70(6)
B5 Fe1 B1 12_555 . 3_454 101.44(4)
B5 Fe1 B1 12_555 . 3_455 78.56(4)
B5 Fe1 B5 15_555 . 16_455 157.12(6)
B5 Fe1 B2 15_555 . 3_455 114.70(6)
B5 Fe1 B2 15_555 . 4_555 83.63(6)
B5 Fe1 B2 15_555 . 7_555 44.31(6)
B5 Fe1 B2 15_555 . 8_455 114.12(6)
B5 Fe1 B1 15_555 . 3_454 78.56(4)
B5 Fe1 B1 15_555 . 3_455 101.44(4)
B5 Fe1 B2 16_455 . 3_455 83.63(6)
B5 Fe1 B2 16_455 . 4_555 114.70(6)
B5 Fe1 B2 16_455 . 7_555 114.12(6)
B5 Fe1 B2 16_455 . 8_455 44.31(6)
B5 Fe1 B1 16_455 . 3_454 78.56(4)
B5 Fe1 B1 16_455 . 3_455 101.44(4)
B2 Fe1 B2 3_455 . 4_555 78.66(6)
B2 Fe1 B2 3_455 . 7_555 126.75(6)
B2 Fe1 B2 3_455 . 8_455 126.75(6)
B2 Fe1 B1 3_455 . 3_454 140.67(4)
B2 Fe1 B1 3_455 . 3_455 39.33(4)
B2 Fe1 B2 4_555 . 7_555 126.75(6)
B2 Fe1 B2 4_555 . 8_455 126.75(6)
B2 Fe1 B1 4_555 . 3_454 140.67(4)
B2 Fe1 B1 4_555 . 3_455 39.33(4)
B2 Fe1 B2 7_555 . 8_455 78.66(6)
B2 Fe1 B1 7_555 . 3_454 39.33(4)
B2 Fe1 B1 7_555 . 3_455 140.67(4)
B2 Fe1 B1 8_455 . 3_454 39.33(4)
B2 Fe1 B1 8_455 . 3_455 140.67(4)
B1 Fe1 B1 3_454 . 3_455 180.0(5)
B4 B4 B4 6_545 . 7_555 140.90(13)
B4 B4 B5 6_545 . . 136.93(12)
B4 B4 B5 6_545 . 7_555 114.73(12)
B4 B4 B2 6_545 . . 99.17(12)
B4 B4 B3 6_545 . . 111.75(12)
B4 B4 B5 7_555 . . 59.04(9)
B4 B4 B5 7_555 . 7_555 59.58(10)
B4 B4 B2 7_555 . . 107.98(13)
B4 B4 B3 7_555 . . 106.04(13)
B5 B4 B5 . . 7_555 107.59(12)
B5 B4 B2 . . . 107.94(13)
B5 B4 B3 . . . 58.98(10)
B5 B4 B2 7_555 . . 61.26(10)
B5 B4 B3 7_555 . . 108.62(13)
B2 B4 B3 . . . 60.42(10)
Fe1 B5 B4 . . . 167.97(11)
Fe1 B5 B4 . . 7_555 128.93(10)
Fe1 B5 B5 . . 5_455 67.24(8)
Fe1 B5 B5 . . 15_555 65.34(8)
Fe1 B5 B2 . . 7_555 77.02(9)
Fe1 B5 B3 . . . 107.45(10)
B4 B5 B4 . . 7_555 61.39(10)
B4 B5 B5 . . 5_455 114.86(13)
B4 B5 B5 . . 15_555 107.24(12)
B4 B5 B2 . . 7_555 107.95(11)
B4 B5 B3 . . . 60.82(10)
B4 B5 B5 7_555 . 5_455 119.71(13)
B4 B5 B5 7_555 . 15_555 107.34(11)
B4 B5 B2 7_555 . 7_555 59.41(10)
B4 B5 B3 7_555 . . 109.35(12)
B5 B5 B5 5_455 . 15_555 127.38(12)
B5 B5 B2 5_455 . 7_555 128.09(13)
B5 B5 B3 5_455 . . 119.14(12)
B5 B5 B2 15_555 . 7_555 59.33(9)
B5 B5 B3 15_555 . . 58.42(9)
B2 B5 B3 7_555 . . 106.52(12)
Fe1 B2 B4 3_554 . . 112.66(10)
Fe1 B2 B4 3_554 . 15_555 112.66(10)
Fe1 B2 B5 3_554 . 7_555 58.67(8)
Fe1 B2 B5 3_554 . 9_555 58.67(8)
Fe1 B2 B3 3_554 . . 162.71(12)
Fe1 B2 B1 3_554 . . 69.93(6)
B4 B2 B4 . . 15_555 109.65(13)
B4 B2 B5 . . 7_555 59.33(10)
B4 B2 B5 . . 9_555 108.90(13)
B4 B2 B3 . . . 60.32(10)
B4 B2 B1 . . . 122.31(12)
B4 B2 B5 15_555 . 7_555 108.90(13)
B4 B2 B5 15_555 . 9_555 59.33(10)
B4 B2 B3 15_555 . . 60.32(10)
B4 B2 B1 15_555 . . 122.31(12)
B5 B2 B5 7_555 . 9_555 61.35(10)
B5 B2 B3 7_555 . . 107.03(12)
B5 B2 B1 7_555 . . 117.72(12)
B5 B2 B3 9_555 . . 107.03(12)
B5 B2 B1 9_555 . . 117.72(12)
B3 B2 B1 . . . 127.36(13)
B4 B3 B4 . . 15_555 107.92(13)
B4 B3 B5 . . . 60.21(10)
B4 B3 B5 . . 15_555 110.49(13)
B4 B3 B2 . . . 59.26(10)
B4 B3 B3 . . 7_556 122.53(13)
B4 B3 B5 15_555 . . 110.49(13)
B4 B3 B5 15_555 . 15_555 60.21(10)
B4 B3 B2 15_555 . . 59.26(10)
B4 B3 B3 15_555 . 7_556 122.53(13)
B5 B3 B5 . . 15_555 63.16(10)
B5 B3 B2 . . . 107.99(13)
B5 B3 B3 . . 7_556 117.13(13)
B5 B3 B2 15_555 . . 107.99(13)
B5 B3 B3 15_555 . 7_556 117.13(13)
B2 B3 B3 . . 7_556 126.37(14)
Fe1 B1 Fe1 3_554 . 3_555 180.0(5)
Fe1 B1 B2 3_554 . . 70.74(7)
Fe1 B1 B2 3_554 . 2_545 70.74(7)
Fe1 B1 B2 3_554 . 5_555 109.26(7)
Fe1 B1 B2 3_554 . 6_545 109.26(7)
Fe1 B1 B2 3_555 . . 109.26(7)
Fe1 B1 B2 3_555 . 2_545 109.26(7)
Fe1 B1 B2 3_555 . 5_555 70.74(7)
Fe1 B1 B2 3_555 . 6_545 70.74(7)
B2 B1 B2 . . 2_545 141.48(10)
B2 B1 B2 . . 5_555 96.25(9)
B2 B1 B2 . . 6_545 96.25(9)
B2 B1 B2 2_545 . 5_555 96.25(9)
B2 B1 B2 2_545 . 6_545 96.25(9)
B2 B1 B2 5_555 . 6_545 141.48(10)

loop_
_geom_bond_atom_site_label_1
_geom_bond_atom_site_label_2
_geom_bond_site_symmetry_1
_geom_bond_site_symmetry_2
_geom_bond_distance
Fe1 B5 . . 2.2044(17)
Fe1 B5 . 2_455 2.2044(17)
Fe1 B5 . 5_455 2.2044(17)
Fe1 B5 . 6_555 2.2044(17)
Fe1 B5 . 11_455 2.2044(17)
Fe1 B5 . 12_555 2.2044(17)
Fe1 B5 . 15_555 2.2044(17)
Fe1 B5 . 16_455 2.2044(17)
Fe1 B2 . 3_455 2.5147(19)
Fe1 B2 . 4_555 2.5147(19)
Fe1 B2 . 7_555 2.5147(19)
Fe1 B2 . 8_455 2.5147(19)
Fe1 B1 . 3_454 2.5021(2)
Fe1 B1 . 3_455 2.5021(2)
B4 B4 . 6_545 1.938(3)
B4 B4 . 7_555 1.811(2)
B4 B5 . . 1.778(3)
B4 B5 . 7_555 1.768(2)
B4 B2 . . 1.770(3)
B4 B3 . . 1.789(3)
B5 B5 . 5_455 1.706(2)
B5 B5 . 15_555 1.839(2)
B5 B2 . 7_555 1.803(3)
B5 B3 . . 1.756(2)
B2 B3 . . 1.791(3)
B2 B1 . . 1.6883(18)
B3 B3 . 7_556 1.647(3)
